data_7243798
loop_
_publ_author_name
'Oulmidi, Afaf'
'Radi, Smaail'
'Idir, Abderrazak'
'Zyad, Abdelmajid'
'Kabach, Imad'
'Nhiri, Mohamed'
'Robeyns, Koen'
'Rotaru, Aurelian'
'Garcia, Yann'

_publ_section_title
;
 Synthesis and cytotoxicity against tumor cells of pincer N-heterocyclic
 ligands and their transition metal complexes
;
_journal_issue 55
_journal_name_full 'RSC Advances'
_journal_page_first 34742
_journal_page_last 34753
_journal_paper_doi 10.1039/D1RA05918A
_journal_volume 11
_journal_year 2021
_chemical_formula_moiety 'C38 H42 Co N10 O8, 2(Cl O4)'
_chemical_formula_sum 'C38 H42 Cl2 Co N10 O16'
_chemical_formula_weight 1024.64
_space_group_crystal_system monoclinic
_space_group_IT_number 14
_space_group_name_Hall '-P 2yn'
_space_group_name_H-M_alt 'P 1 21/n 1'
_atom_sites_solution_hydrogens geom
_audit_creation_method SHELXL-2014/7
_audit_update_record
;
2021-03-27 deposited with the CCDC.	2021-10-20 downloaded from the CCDC.
;
_cell_angle_alpha 90
_cell_angle_beta 96.566(3)
_cell_angle_gamma 90
_cell_formula_units_Z 4
_cell_length_a 12.8107(4)
_cell_length_b 14.1995(4)
_cell_length_c 25.5626(6)
_cell_measurement_reflns_used 15534
_cell_measurement_temperature 297(2)
_cell_measurement_theta_max 25.6680
_cell_measurement_theta_min 3.0780
_cell_volume 4619.5(2)
_computing_cell_refinement
;
CrysAlisPro, Agilent Technologies,
Version 1.171.37.35 (release 13-08-2014 CrysAlis171 .NET)
(compiled Aug 13 2014,18:06:01)
;
_computing_data_collection MAR
_computing_data_reduction
;
CrysAlisPro, Agilent Technologies,
Version 1.171.37.35 (release 13-08-2014 CrysAlis171 .NET)
(compiled Aug 13 2014,18:06:01)
;
_computing_molecular_graphics 'MERCURY (Macrae et al., 2008)'
_computing_publication_material
;

'MERCURY (Macrae et al., 2008), Platon (Spek, 2009)'



;
_computing_structure_refinement 'SHELXL-2014/7 (Sheldrick, 2014)'
_computing_structure_solution 'SHELXT (Sheldrick, 2015)'
_diffrn_ambient_temperature 297(2)
_diffrn_measured_fraction_theta_full 0.994
_diffrn_measured_fraction_theta_max 0.992
_diffrn_measurement_device_type 'MAR345 image plate'
_diffrn_measurement_method '120 images, \D\F 1.75\% '
_diffrn_radiation_monochromator 'Xenocs Fox3D mirror'
_diffrn_radiation_type MoK\a
_diffrn_radiation_wavelength 0.71073
_diffrn_reflns_av_R_equivalents 0.0350
_diffrn_reflns_av_unetI/netI 0.0251
_diffrn_reflns_Laue_measured_fraction_full 0.994
_diffrn_reflns_Laue_measured_fraction_max 0.992
_diffrn_reflns_limit_h_max 15
_diffrn_reflns_limit_h_min -15
_diffrn_reflns_limit_k_max 17
_diffrn_reflns_limit_k_min -16
_diffrn_reflns_limit_l_max 31
_diffrn_reflns_limit_l_min -31
_diffrn_reflns_number 36203
_diffrn_reflns_point_group_measured_fraction_full 0.994
_diffrn_reflns_point_group_measured_fraction_max 0.992
_diffrn_reflns_theta_full 25.242
_diffrn_reflns_theta_max 25.700
_diffrn_reflns_theta_min 3.201
_diffrn_source 'Rigaku UltraX 18 rotating anode'
_exptl_absorpt_coefficient_mu 0.567
_exptl_absorpt_correction_T_max 1.00000
_exptl_absorpt_correction_T_min 0.74762
_exptl_absorpt_correction_type multi-scan
_exptl_absorpt_process_details
;
CrysAlisPro, Agilent Technologies,
Version 1.171.37.35 (release 13-08-2014 CrysAlis171 .NET)
(compiled Aug 13 2014,18:06:01)
Empirical absorption correction using spherical harmonics,
 implemented in SCALE3 ABSPACK scaling algorithm.
;
_exptl_crystal_colour pink
_exptl_crystal_density_diffrn 1.473
_exptl_crystal_description block
_exptl_crystal_F_000 2116
_exptl_crystal_recrystallization_method 'diffusion of ether in methanol solution'
_exptl_crystal_size_max 0.50
_exptl_crystal_size_mid 0.30
_exptl_crystal_size_min 0.10
_refine_diff_density_max 0.611
_refine_diff_density_min -0.239
_refine_diff_density_rms 0.046
_refine_ls_extinction_method none
_refine_ls_goodness_of_fit_ref 1.052
_refine_ls_hydrogen_treatment constr
_refine_ls_matrix_type full
_refine_ls_number_parameters 762
_refine_ls_number_reflns 8729
_refine_ls_number_restraints 136
_refine_ls_restrained_S_all 1.066
_refine_ls_R_factor_all 0.0542
_refine_ls_R_factor_gt 0.0453
_refine_ls_shift/su_max 0.001
_refine_ls_shift/su_mean 0.000
_refine_ls_structure_factor_coef Fsqd
_refine_ls_weighting_details 'w=1/[\s^2^(Fo^2^)+(0.0647P)^2^+2.4555P] where P=(Fo^2^+2Fc^2^)/3'
_refine_ls_weighting_scheme calc
_refine_ls_wR_factor_gt 0.1225
_refine_ls_wR_factor_ref 0.1294
_reflns_Friedel_coverage 0.000
_reflns_number_gt 7335
_reflns_number_total 8729
_reflns_threshold_expression 'I > 2\s(I)'
_cod_data_source_file d1ra05918a2.cif
_cod_data_source_block yg_B1M3
_cod_original_sg_symbol_H-M 'P 21/n'
_cod_database_code 7243798
_shelx_shelxl_version_number 2014/7
_shelx_space_group_comment
;
The symmetry employed for this shelxl refinement is uniquely defined
by the following loop, which should always be used as a source of
symmetry information in preference to the above space-group names.
They are only intended as comments.
;

loop_
_space_group_symop_operation_xyz
'x, y, z'
'-x+1/2, y+1/2, -z+1/2'
'-x, -y, -z'
'x-1/2, -y-1/2, z-1/2'

loop_
_atom_site_label
_atom_site_type_symbol
_atom_site_fract_x
_atom_site_fract_y
_atom_site_fract_z
_atom_site_U_iso_or_equiv
_atom_site_adp_type
_atom_site_occupancy
_atom_site_site_symmetry_order
_atom_site_calc_flag
_atom_site_refinement_flags_posn
_atom_site_refinement_flags_adp
_atom_site_refinement_flags_occupancy
_atom_site_disorder_assembly
_atom_site_disorder_group
Co1 Co 0.60077(2) 0.25217(2) 0.47980(2) 0.03990(11) Uani 1 1 d . . . . .
N2 N 0.51216(15) 0.26233(12) 0.40693(7) 0.0402(4) Uani 1 1 d . . . . .
C3 C 0.42645(18) 0.31597(16) 0.40160(9) 0.0450(5) Uani 1 1 d . . . . .
C4 C 0.3715(2) 0.3359(2) 0.35331(10) 0.0623(7) Uani 1 1 d . . . . .
H4 H 0.3132 0.3754 0.3501 0.075 Uiso 1 1 calc R U . . .
C5 C 0.4075(2) 0.2944(3) 0.30997(11) 0.0750(9) Uani 1 1 d . . . . .
H5 H 0.3719 0.3056 0.2768 0.090 Uiso 1 1 calc R U . . .
C6 C 0.4945(2) 0.2368(2) 0.31453(10) 0.0654(8) Uani 1 1 d . . . . .
H6 H 0.5178 0.2083 0.2853 0.079 Uiso 1 1 calc R U . . .
C7 C 0.54562(19) 0.22342(17) 0.36439(9) 0.0453(5) Uani 1 1 d . . . . .
N8 N 0.40114(15) 0.35257(13) 0.45019(7) 0.0442(4) Uani 1 1 d . . . . .
N9 N 0.48144(15) 0.35920(13) 0.49018(7) 0.0451(4) Uani 1 1 d . . . . .
C10 C 0.4361(2) 0.39152(17) 0.53112(10) 0.0508(6) Uani 1 1 d . . . . .
C11 C 0.3286(2) 0.4036(2) 0.51782(11) 0.0628(7) Uani 1 1 d . . . . .
H11 H 0.2804 0.4241 0.5399 0.075 Uiso 1 1 calc R U . . .
C12 C 0.3075(2) 0.37956(19) 0.46604(11) 0.0573(6) Uani 1 1 d . . . . .
C13 C 0.2061(2) 0.3814(3) 0.43113(14) 0.0867(10) Uani 1 1 d . . . . .
H13A H 0.2057 0.4337 0.4073 0.130 Uiso 1 1 calc R U . . .
H13B H 0.1490 0.3878 0.4522 0.130 Uiso 1 1 calc R U . . .
H13C H 0.1981 0.3238 0.4114 0.130 Uiso 1 1 calc R U . . .
C14 C 0.5012(3) 0.41613(19) 0.58138(10) 0.0593(7) Uani 1 1 d D . . . .
O15 O 0.58999(18) 0.44178(15) 0.58422(8) 0.0700(5) Uani 1 1 d . . . . .
O16 O 0.4405(12) 0.4118(13) 0.6200(4) 0.097(4) Uani 0.72(4) 1 d D . P A 7
C17 C 0.4884(15) 0.4412(17) 0.6734(4) 0.100(4) Uani 0.72(4) 1 d D U P A 7
H17A H 0.5644 0.4382 0.6753 0.121 Uiso 0.72(4) 1 calc R U P A 7
H17B H 0.4686 0.5055 0.6803 0.121 Uiso 0.72(4) 1 calc R U P A 7
C18 C 0.4512(17) 0.3779(12) 0.7125(3) 0.142(6) Uani 0.72(4) 1 d D U P A 7
H18A H 0.3758 0.3771 0.7083 0.214 Uiso 0.72(4) 1 calc R U P A 7
H18B H 0.4763 0.3997 0.7472 0.214 Uiso 0.72(4) 1 calc R U P A 7
H18C H 0.4772 0.3155 0.7077 0.214 Uiso 0.72(4) 1 calc R U P A 7
O16B O 0.454(3) 0.398(2) 0.6239(8) 0.068(5) Uani 0.28(4) 1 d D . P A 8
C17B C 0.517(4) 0.421(5) 0.6753(14) 0.134(19) Uani 0.28(4) 1 d D U P A 8
H17C H 0.5727 0.3754 0.6836 0.161 Uiso 0.28(4) 1 calc R U P A 8
H17D H 0.5483 0.4832 0.6739 0.161 Uiso 0.28(4) 1 calc R U P A 8
C18B C 0.443(5) 0.419(6) 0.7149(13) 0.22(3) Uani 0.28(4) 1 d D U P A 8
H18D H 0.4374 0.3553 0.7274 0.329 Uiso 0.28(4) 1 calc R U P A 8
H18E H 0.3753 0.4398 0.6993 0.329 Uiso 0.28(4) 1 calc R U P A 8
H18F H 0.4678 0.4590 0.7437 0.329 Uiso 0.28(4) 1 calc R U P A 8
N19 N 0.63950(15) 0.17097(14) 0.37634(7) 0.0458(4) Uani 1 1 d . . . . .
N20 N 0.68342(16) 0.17347(14) 0.42755(7) 0.0495(5) Uani 1 1 d . . . . .
C21 C 0.7763(2) 0.13141(18) 0.42775(10) 0.0531(6) Uani 1 1 d . . . . .
C22 C 0.7916(2) 0.1005(2) 0.37738(11) 0.0603(7) Uani 1 1 d . . . . .
H22 H 0.8501 0.0689 0.3677 0.072 Uiso 1 1 calc R U . . .
C23 C 0.7039(2) 0.12559(18) 0.34507(10) 0.0525(6) Uani 1 1 d . . . . .
C24 C 0.6787(3) 0.1067(3) 0.28750(11) 0.0731(8) Uani 1 1 d . . . . .
H24A H 0.6105 0.0782 0.2811 0.110 Uiso 1 1 calc R U . . .
H24B H 0.7304 0.0649 0.2760 0.110 Uiso 1 1 calc R U . . .
H24C H 0.6790 0.1649 0.2684 0.110 Uiso 1 1 calc R U . . .
C25 C 0.8448(3) 0.1247(2) 0.47831(13) 0.0688(8) Uani 1 1 d . . . . .
O26 O 0.8131(2) 0.1237(2) 0.52006(10) 0.1180(11) Uani 1 1 d . . . . .
O27 O 0.94379(19) 0.1214(2) 0.47062(11) 0.1062(9) Uani 1 1 d . . . . .
C28 C 1.0212(4) 0.1230(4) 0.5183(2) 0.151(2) Uani 1 1 d . . . . .
H28A H 0.9854 0.1344 0.5491 0.181 Uiso 1 1 calc R U . . .
H28B H 1.0562 0.0625 0.5226 0.181 Uiso 1 1 calc R U . . .
C29 C 1.0983(3) 0.1968(4) 0.5135(2) 0.1281(18) Uani 1 1 d . . . . .
H29A H 1.1358 0.1836 0.4838 0.192 Uiso 1 1 calc R U . . .
H29B H 1.1469 0.1990 0.5450 0.192 Uiso 1 1 calc R U . . .
H29C H 1.0632 0.2563 0.5084 0.192 Uiso 1 1 calc R U . . .
N32 N 0.65195(15) 0.24209(12) 0.55927(7) 0.0405(4) Uani 1 1 d . . . . .
C33 C 0.73956(19) 0.28519(17) 0.58013(9) 0.0469(5) Uani 1 1 d . . . . .
C34 C 0.7755(2) 0.2795(2) 0.63286(10) 0.0709(8) Uani 1 1 d . . . . .
H34 H 0.8353 0.3118 0.6471 0.085 Uiso 1 1 calc R U . . .
C35 C 0.7193(3) 0.2239(3) 0.66356(11) 0.0834(10) Uani 1 1 d . . . . .
H35 H 0.7421 0.2180 0.6993 0.100 Uiso 1 1 calc R U . . .
C36 C 0.6300(2) 0.1765(2) 0.64295(10) 0.0671(8) Uani 1 1 d . . . . .
H36 H 0.5934 0.1371 0.6635 0.081 Uiso 1 1 calc R U . . .
C37 C 0.59796(18) 0.19053(16) 0.59024(9) 0.0456(5) Uani 1 1 d . . . . .
N38 N 0.79041(15) 0.33514(14) 0.54223(7) 0.0452(4) Uani 1 1 d . . . . .
N39 N 0.73932(15) 0.33834(14) 0.49233(7) 0.0461(4) Uani 1 1 d . . . . .
C40 C 0.80695(19) 0.37849(17) 0.46337(9) 0.0478(5) Uani 1 1 d . . . . .
C41 C 0.9000(2) 0.40149(19) 0.49420(10) 0.0544(6) Uani 1 1 d . . . . .
H41 H 0.9584 0.4306 0.4829 0.065 Uiso 1 1 calc R U . . .
C42 C 0.88910(19) 0.37316(18) 0.54431(10) 0.0507(6) Uani 1 1 d . . . . .
C43 C 0.9673(2) 0.3793(2) 0.59255(11) 0.0690(8) Uani 1 1 d . . . . .
H43A H 1.0321 0.4047 0.5832 0.103 Uiso 1 1 calc R U . . .
H43B H 0.9795 0.3176 0.6073 0.103 Uiso 1 1 calc R U . . .
H43C H 0.9403 0.4196 0.6180 0.103 Uiso 1 1 calc R U . . .
C44 C 0.7775(2) 0.3924(2) 0.40577(10) 0.0579(6) Uani 1 1 d . . . . .
O45 O 0.69110(18) 0.38146(19) 0.38431(8) 0.0855(7) Uani 1 1 d . . . . .
O46 O 0.86038(19) 0.4190(2) 0.38350(8) 0.0939(8) Uani 1 1 d . . . . .
C47 C 0.8483(4) 0.4280(4) 0.32559(14) 0.1155(16) Uani 1 1 d . . . . .
H47A H 0.7749 0.4386 0.3129 0.139 Uiso 1 1 calc R U . . .
H47B H 0.8884 0.4817 0.3155 0.139 Uiso 1 1 calc R U . . .
C48 C 0.8854(6) 0.3418(5) 0.3015(2) 0.176(3) Uani 1 1 d . . . . .
H48A H 0.9565 0.3292 0.3159 0.263 Uiso 1 1 calc R U . . .
H48B H 0.8823 0.3503 0.2641 0.263 Uiso 1 1 calc R U . . .
H48C H 0.8414 0.2898 0.3089 0.263 Uiso 1 1 calc R U . . .
N49 N 0.50597(15) 0.14994(13) 0.56298(7) 0.0447(4) Uani 1 1 d . . . . .
N50 N 0.50227(15) 0.14322(13) 0.50923(7) 0.0442(4) Uani 1 1 d . . . . .
C51 C 0.40907(19) 0.10441(16) 0.49409(10) 0.0487(5) Uani 1 1 d . . . . .
C52 C 0.3537(2) 0.08724(19) 0.53677(11) 0.0571(6) Uani 1 1 d . . . . .
H52 H 0.2871 0.0608 0.5357 0.069 Uiso 1 1 calc R U . . .
C53 C 0.4163(2) 0.11668(18) 0.58075(10) 0.0527(6) Uani 1 1 d . . . . .
C54 C 0.3940(3) 0.1159(3) 0.63667(11) 0.0776(9) Uani 1 1 d . . . . .
H54A H 0.3210 0.1024 0.6381 0.116 Uiso 1 1 calc R U . . .
H54B H 0.4106 0.1764 0.6522 0.116 Uiso 1 1 calc R U . . .
H54C H 0.4361 0.0685 0.6557 0.116 Uiso 1 1 calc R U . . .
C55 C 0.3785(2) 0.08037(18) 0.43777(11) 0.0561(6) Uani 1 1 d D . . . .
O56 O 0.43900(17) 0.05988(15) 0.40756(8) 0.0692(5) Uani 1 1 d . . . . .
O57 O 0.2763(5) 0.095(2) 0.4252(7) 0.078(4) Uani 0.54(3) 1 d D . P B 5
C58 C 0.2261(16) 0.0409(13) 0.3761(9) 0.095(5) Uani 0.54(3) 1 d D . P B 5
H58A H 0.2770 0.0264 0.3520 0.113 Uiso 0.54(3) 1 calc R U P B 5
H58B H 0.1918 -0.0166 0.3855 0.113 Uiso 0.54(3) 1 calc R U P B 5
C59 C 0.1480(19) 0.1141(14) 0.3539(7) 0.141(7) Uani 0.54(3) 1 d D . P B 5
H59A H 0.0979 0.1254 0.3785 0.212 Uiso 0.54(3) 1 calc R U P B 5
H59B H 0.1120 0.0919 0.3212 0.212 Uiso 0.54(3) 1 calc R U P B 5
H59C H 0.1843 0.1716 0.3480 0.212 Uiso 0.54(3) 1 calc R U P B 5
O57B O 0.2747(5) 0.070(3) 0.4288(9) 0.093(7) Uani 0.46(3) 1 d D . P B 6
C58B C 0.2415(14) 0.074(2) 0.3688(9) 0.091(6) Uani 0.46(3) 1 d D . P B 6
H58C H 0.2594 0.1344 0.3540 0.109 Uiso 0.46(3) 1 calc R U P B 6
H58D H 0.2726 0.0238 0.3505 0.109 Uiso 0.46(3) 1 calc R U P B 6
C59B C 0.1243(12) 0.063(3) 0.3679(7) 0.155(11) Uani 0.46(3) 1 d D . P B 6
H59D H 0.1100 0.0177 0.3943 0.233 Uiso 0.46(3) 1 calc R U P B 6
H59E H 0.0953 0.0402 0.3338 0.233 Uiso 0.46(3) 1 calc R U P B 6
H59F H 0.0931 0.1220 0.3749 0.233 Uiso 0.46(3) 1 calc R U P B 6
Cl61 Cl 0.1501(6) 0.4924(6) 0.2703(3) 0.110(2) Uani 0.468(12) 1 d D U P C 1
O62 O 0.1800(18) 0.4002(11) 0.2652(6) 0.276(11) Uani 0.468(12) 1 d D U P C 1
O63 O 0.2304(14) 0.5537(18) 0.2600(5) 0.301(12) Uani 0.468(12) 1 d D U P C 1
O64 O 0.0648(9) 0.5060(11) 0.2351(5) 0.199(7) Uani 0.468(12) 1 d D U P C 1
O65 O 0.1288(12) 0.5054(9) 0.3198(3) 0.193(6) Uani 0.468(12) 1 d D U P C 1
Cl71 Cl 0.0873(3) 0.1443(2) 0.68591(14) 0.0752(11) Uani 0.558(13) 1 d D U P D 2
O72 O 0.1072(8) 0.1160(8) 0.6366(3) 0.146(4) Uani 0.558(13) 1 d D U P D 2
O73 O 0.1505(13) 0.2244(9) 0.6982(6) 0.278(9) Uani 0.558(13) 1 d D U P D 2
O74 O -0.0121(7) 0.1661(14) 0.6871(6) 0.272(9) Uani 0.558(13) 1 d D U P D 2
O75 O 0.1179(13) 0.0760(9) 0.7204(5) 0.240(7) Uani 0.558(13) 1 d D U P D 2
Cl6B Cl 0.1569(4) 0.5035(2) 0.26614(14) 0.0621(10) Uani 0.532(12) 1 d D U P C 3
O62B O 0.2415(5) 0.4578(6) 0.2484(3) 0.107(3) Uani 0.532(12) 1 d D U P C 3
O63B O 0.1671(11) 0.6012(4) 0.2614(4) 0.201(6) Uani 0.532(12) 1 d D U P C 3
O64B O 0.0708(6) 0.4771(9) 0.2329(3) 0.149(5) Uani 0.532(12) 1 d D U P C 3
O65B O 0.1592(8) 0.4828(7) 0.31807(19) 0.160(4) Uani 0.532(12) 1 d D U P C 3
Cl7B Cl 0.0912(6) 0.1539(6) 0.6845(3) 0.151(3) Uani 0.442(13) 1 d D U P D 4
O72B O 0.0551(17) 0.0727(11) 0.6601(9) 0.326(13) Uani 0.442(13) 1 d D U P D 4
O73B O 0.1501(15) 0.2036(18) 0.6501(10) 0.343(14) Uani 0.442(13) 1 d D U P D 4
O74B O 0.0119(10) 0.2117(9) 0.6915(3) 0.144(5) Uani 0.442(13) 1 d D U P D 4
O75B O 0.1538(14) 0.1343(14) 0.7281(6) 0.248(9) Uani 0.442(13) 1 d D U P D 4

loop_
_atom_site_aniso_label
_atom_site_aniso_U_11
_atom_site_aniso_U_22
_atom_site_aniso_U_33
_atom_site_aniso_U_23
_atom_site_aniso_U_13
_atom_site_aniso_U_12
Co1 0.04636(19) 0.04380(19) 0.02772(16) 0.00150(11) -0.00362(12) 0.00193(12)
N2 0.0449(10) 0.0430(10) 0.0315(9) 0.0022(7) -0.0016(7) 0.0025(8)
C3 0.0482(12) 0.0467(12) 0.0386(11) 0.0025(9) -0.0019(9) 0.0025(10)
C4 0.0582(15) 0.0797(19) 0.0455(14) 0.0040(13) -0.0087(11) 0.0185(14)
C5 0.0721(19) 0.108(2) 0.0386(14) -0.0003(15) -0.0196(13) 0.0180(17)
C6 0.0698(18) 0.091(2) 0.0326(12) -0.0091(12) -0.0071(12) 0.0144(15)
C7 0.0482(13) 0.0525(13) 0.0337(11) -0.0014(10) -0.0025(9) 0.0018(10)
N8 0.0480(10) 0.0450(10) 0.0386(10) 0.0044(8) 0.0010(8) 0.0070(8)
N9 0.0542(11) 0.0427(10) 0.0371(10) 0.0004(8) 0.0000(8) 0.0022(8)
C10 0.0673(16) 0.0416(12) 0.0441(13) -0.0018(10) 0.0096(11) 0.0011(11)
C11 0.0681(17) 0.0652(16) 0.0580(16) -0.0027(13) 0.0192(13) 0.0141(13)
C12 0.0543(15) 0.0573(15) 0.0605(16) 0.0038(12) 0.0079(12) 0.0103(12)
C13 0.0560(17) 0.124(3) 0.079(2) -0.001(2) 0.0033(15) 0.0232(18)
C14 0.085(2) 0.0485(14) 0.0450(14) -0.0070(11) 0.0089(13) 0.0020(14)
O15 0.0831(15) 0.0659(12) 0.0596(12) -0.0106(9) 0.0027(10) -0.0077(11)
O16 0.107(6) 0.138(9) 0.050(4) -0.023(5) 0.018(4) -0.014(5)
C17 0.125(7) 0.136(9) 0.041(4) -0.021(4) 0.015(4) -0.020(7)
C18 0.233(14) 0.149(10) 0.046(4) -0.008(4) 0.021(5) -0.025(8)
O16B 0.087(10) 0.080(9) 0.035(7) 0.005(6) 0.005(6) -0.025(8)
C17B 0.19(3) 0.15(3) 0.063(16) -0.044(16) 0.010(16) -0.02(2)
C18B 0.25(4) 0.27(7) 0.15(3) -0.06(3) 0.08(3) 0.02(4)
N19 0.0503(11) 0.0523(11) 0.0335(9) -0.0047(8) -0.0011(8) 0.0045(9)
N20 0.0563(12) 0.0538(11) 0.0356(10) -0.0038(8) -0.0065(8) 0.0119(9)
C21 0.0541(14) 0.0497(13) 0.0529(14) -0.0047(11) -0.0052(11) 0.0096(11)
C22 0.0583(15) 0.0611(16) 0.0614(16) -0.0111(13) 0.0069(13) 0.0098(12)
C23 0.0554(14) 0.0556(14) 0.0468(13) -0.0099(11) 0.0074(11) 0.0004(11)
C24 0.0777(19) 0.095(2) 0.0478(15) -0.0191(15) 0.0116(14) 0.0088(17)
C25 0.077(2) 0.0569(16) 0.0654(19) -0.0089(14) -0.0211(15) 0.0244(14)
O26 0.124(2) 0.167(3) 0.0553(14) -0.0087(15) -0.0204(14) 0.077(2)
O27 0.0658(15) 0.135(2) 0.108(2) 0.0226(17) -0.0323(13) 0.0052(14)
C28 0.117(4) 0.150(4) 0.162(5) 0.049(4) -0.089(4) -0.026(3)
C29 0.080(3) 0.154(5) 0.145(4) -0.038(4) -0.012(3) 0.013(3)
N32 0.0471(10) 0.0419(10) 0.0307(9) 0.0025(7) -0.0036(8) -0.0014(8)
C33 0.0515(13) 0.0528(13) 0.0346(11) 0.0015(10) -0.0031(10) -0.0045(11)
C34 0.0695(18) 0.100(2) 0.0383(13) 0.0059(14) -0.0137(12) -0.0280(16)
C35 0.087(2) 0.123(3) 0.0339(13) 0.0208(16) -0.0175(14) -0.032(2)
C36 0.0701(17) 0.090(2) 0.0382(13) 0.0211(13) -0.0067(12) -0.0196(15)
C37 0.0523(13) 0.0462(12) 0.0364(11) 0.0064(9) -0.0036(10) -0.0031(10)
N38 0.0477(10) 0.0507(11) 0.0355(9) -0.0011(8) -0.0029(8) -0.0055(8)
N39 0.0511(11) 0.0535(11) 0.0321(9) 0.0031(8) -0.0028(8) -0.0043(9)
C40 0.0533(13) 0.0485(13) 0.0414(12) 0.0019(10) 0.0047(10) -0.0046(10)
C41 0.0518(14) 0.0596(15) 0.0518(14) -0.0014(12) 0.0057(11) -0.0117(11)
C42 0.0500(13) 0.0534(14) 0.0470(13) -0.0071(11) -0.0012(10) -0.0048(11)
C43 0.0574(16) 0.092(2) 0.0540(16) -0.0027(15) -0.0074(13) -0.0183(15)
C44 0.0682(17) 0.0610(15) 0.0437(13) 0.0073(11) 0.0025(12) -0.0134(13)
O45 0.0744(14) 0.1242(19) 0.0537(12) 0.0282(12) -0.0114(10) -0.0275(13)
O46 0.0852(15) 0.151(2) 0.0458(11) 0.0176(13) 0.0107(10) -0.0355(15)
C47 0.122(3) 0.175(5) 0.0491(19) 0.024(2) 0.009(2) -0.044(3)
C48 0.266(8) 0.189(6) 0.078(3) -0.026(4) 0.047(4) -0.047(6)
N49 0.0524(11) 0.0452(10) 0.0346(9) 0.0071(8) -0.0028(8) -0.0047(8)
N50 0.0533(11) 0.0413(10) 0.0358(9) 0.0020(8) -0.0048(8) -0.0009(8)
C51 0.0529(13) 0.0414(12) 0.0485(13) -0.0002(10) -0.0084(11) 0.0012(10)
C52 0.0512(14) 0.0589(15) 0.0590(15) 0.0059(12) -0.0034(12) -0.0077(12)
C53 0.0547(14) 0.0517(14) 0.0507(14) 0.0108(11) 0.0026(11) -0.0022(11)
C54 0.074(2) 0.107(3) 0.0516(16) 0.0094(16) 0.0093(14) -0.0185(18)
C55 0.0637(16) 0.0475(14) 0.0535(15) -0.0063(11) -0.0088(13) -0.0029(12)
O56 0.0765(13) 0.0697(12) 0.0601(12) -0.0159(10) 0.0015(10) -0.0032(10)
O57 0.063(4) 0.110(10) 0.054(4) -0.019(4) -0.020(3) 0.009(3)
C58 0.077(7) 0.135(14) 0.067(7) -0.041(9) -0.017(5) -0.012(8)
C59 0.152(16) 0.172(14) 0.086(9) -0.017(8) -0.044(10) 0.013(10)
O57B 0.063(6) 0.134(19) 0.076(9) -0.046(9) -0.015(4) 0.002(4)
C58B 0.088(9) 0.108(12) 0.069(8) -0.029(8) -0.028(7) -0.012(8)
C59B 0.086(8) 0.29(4) 0.079(9) -0.011(11) -0.038(6) -0.044(13)
Cl61 0.085(3) 0.176(5) 0.066(3) -0.008(3) -0.006(2) 0.030(3)
O62 0.37(2) 0.242(12) 0.180(13) -0.107(11) -0.120(13) 0.220(14)
O63 0.213(15) 0.53(3) 0.168(12) -0.045(19) 0.061(11) -0.20(2)
O64 0.126(8) 0.207(12) 0.244(12) 0.080(10) -0.068(9) 0.057(7)
O65 0.280(14) 0.197(11) 0.123(7) -0.101(7) 0.122(8) -0.081(10)
Cl71 0.087(2) 0.0760(17) 0.063(2) -0.0017(12) 0.0125(15) 0.0333(13)
O72 0.164(8) 0.188(9) 0.089(4) -0.057(5) 0.028(4) 0.017(6)
O73 0.397(19) 0.183(10) 0.259(15) -0.123(10) 0.061(14) -0.136(13)
O74 0.137(7) 0.39(2) 0.303(15) -0.038(13) 0.066(8) 0.134(9)
O75 0.354(17) 0.174(11) 0.173(9) 0.083(8) -0.052(10) 0.062(10)
Cl6B 0.082(2) 0.0721(15) 0.0289(13) -0.0085(9) -0.0075(11) 0.0208(11)
O62B 0.108(5) 0.129(6) 0.084(4) -0.008(4) 0.012(3) 0.046(4)
O63B 0.393(16) 0.056(4) 0.126(6) -0.014(3) -0.084(8) 0.044(5)
O64B 0.122(6) 0.226(10) 0.087(5) -0.087(6) -0.041(4) 0.024(6)
O65B 0.228(9) 0.221(9) 0.028(3) 0.020(4) 0.006(3) 0.130(7)
Cl7B 0.164(6) 0.203(7) 0.075(4) -0.032(4) -0.031(4) 0.065(5)
O72B 0.44(3) 0.225(16) 0.29(3) -0.166(18) -0.055(17) 0.101(13)
O73B 0.25(2) 0.49(3) 0.31(3) 0.13(2) 0.13(2) 0.10(2)
O74B 0.209(11) 0.148(8) 0.071(5) 0.012(4) 0.009(5) 0.123(8)
O75B 0.258(16) 0.210(17) 0.233(13) 0.036(12) -0.155(11) 0.080(14)

loop_
_atom_type_symbol
_atom_type_description
_atom_type_scat_dispersion_real
_atom_type_scat_dispersion_imag
_atom_type_scat_source
C C 0.0033 0.0016 'International Tables Vol C Tables 4.2.6.8 and 6.1.1.4'
H H 0.0000 0.0000 'International Tables Vol C Tables 4.2.6.8 and 6.1.1.4'
N N 0.0061 0.0033 'International Tables Vol C Tables 4.2.6.8 and 6.1.1.4'
O O 0.0106 0.0060 'International Tables Vol C Tables 4.2.6.8 and 6.1.1.4'
Cl Cl 0.1484 0.1585 'International Tables Vol C Tables 4.2.6.8 and 6.1.1.4'
Co Co 0.3494 0.9721 'International Tables Vol C Tables 4.2.6.8 and 6.1.1.4'

loop_
_geom_angle_atom_site_label_1
_geom_angle_atom_site_label_2
_geom_angle_atom_site_label_3
_geom_angle
_geom_angle_site_symmetry_1
_geom_angle_site_symmetry_3
_geom_angle_publ_flag
N32 Co1 N2 165.39(8) . . ?
N32 Co1 N20 117.28(7) . . ?
N2 Co1 N20 74.44(7) . . ?
N32 Co1 N39 74.29(7) . . ?
N2 Co1 N39 116.90(7) . . ?
N20 Co1 N39 86.01(8) . . ?
N32 Co1 N50 75.12(7) . . ?
N2 Co1 N50 94.60(7) . . ?
N20 Co1 N50 101.18(8) . . ?
N39 Co1 N50 148.40(7) . . ?
N32 Co1 N9 94.37(7) . . ?
N2 Co1 N9 75.09(7) . . ?
N20 Co1 N9 148.04(7) . . ?
N39 Co1 N9 99.36(8) . . ?
N50 Co1 N9 90.63(8) . . ?
C3 N2 C7 119.49(19) . . ?
C3 N2 Co1 119.52(15) . . ?
C7 N2 Co1 120.66(15) . . ?
N2 C3 C4 122.7(2) . . ?
N2 C3 N8 112.89(18) . . ?
C4 C3 N8 124.4(2) . . ?
C3 C4 C5 116.6(2) . . ?
C3 C4 H4 121.7 . . ?
C5 C4 H4 121.7 . . ?
C6 C5 C4 121.8(2) . . ?
C6 C5 H5 119.1 . . ?
C4 C5 H5 119.1 . . ?
C5 C6 C7 117.1(3) . . ?
C5 C6 H6 121.5 . . ?
C7 C6 H6 121.5 . . ?
N2 C7 C6 122.3(2) . . ?
N2 C7 N19 112.69(18) . . ?
C6 C7 N19 125.0(2) . . ?
C12 N8 N9 111.8(2) . . ?
C12 N8 C3 131.3(2) . . ?
N9 N8 C3 116.87(18) . . ?
C10 N9 N8 104.57(19) . . ?
C10 N9 Co1 134.83(16) . . ?
N8 N9 Co1 109.69(13) . . ?
N9 C10 C11 111.0(2) . . ?
N9 C10 C14 120.3(2) . . ?
C11 C10 C14 128.5(2) . . ?
C12 C11 C10 106.7(2) . . ?
C12 C11 H11 126.7 . . ?
C10 C11 H11 126.7 . . ?
C11 C12 N8 106.0(2) . . ?
C11 C12 C13 129.7(3) . . ?
N8 C12 C13 124.3(3) . . ?
C12 C13 H13A 109.5 . . ?
C12 C13 H13B 109.5 . . ?
H13A C13 H13B 109.5 . . ?
C12 C13 H13C 109.5 . . ?
H13A C13 H13C 109.5 . . ?
H13B C13 H13C 109.5 . . ?
O15 C14 O16 127.4(7) . . ?
O15 C14 O16B 122.2(14) . . ?
O15 C14 C10 124.2(2) . . ?
O16 C14 C10 108.2(7) . . ?
O16B C14 C10 113.3(13) . . ?
C14 O16 C17 116.9(10) . . ?
C18 C17 O16 108.8(11) . . ?
C18 C17 H17A 109.9 . . ?
O16 C17 H17A 109.9 . . ?
C18 C17 H17B 109.9 . . ?
O16 C17 H17B 109.9 . . ?
H17A C17 H17B 108.3 . . ?
C17 C18 H18A 109.5 . . ?
C17 C18 H18B 109.5 . . ?
H18A C18 H18B 109.5 . . ?
C17 C18 H18C 109.5 . . ?
H18A C18 H18C 109.5 . . ?
H18B C18 H18C 109.5 . . ?
C14 O16B C17B 115(3) . . ?
C18B C17B O16B 106(2) . . ?
C18B C17B H17C 110.6 . . ?
O16B C17B H17C 110.6 . . ?
C18B C17B H17D 110.6 . . ?
O16B C17B H17D 110.6 . . ?
H17C C17B H17D 108.7 . . ?
C17B C18B H18D 109.5 . . ?
C17B C18B H18E 109.5 . . ?
H18D C18B H18E 109.5 . . ?
C17B C18B H18F 109.5 . . ?
H18D C18B H18F 109.5 . . ?
H18E C18B H18F 109.5 . . ?
N20 N19 C23 111.18(19) . . ?
N20 N19 C7 116.07(18) . . ?
C23 N19 C7 132.2(2) . . ?
C21 N20 N19 105.20(19) . . ?
C21 N20 Co1 138.28(16) . . ?
N19 N20 Co1 115.97(14) . . ?
N20 C21 C22 111.0(2) . . ?
N20 C21 C25 118.2(2) . . ?
C22 C21 C25 130.8(3) . . ?
C23 C22 C21 106.5(2) . . ?
C23 C22 H22 126.7 . . ?
C21 C22 H22 126.7 . . ?
C22 C23 N19 106.1(2) . . ?
C22 C23 C24 128.3(2) . . ?
N19 C23 C24 125.5(2) . . ?
C23 C24 H24A 109.5 . . ?
C23 C24 H24B 109.5 . . ?
H24A C24 H24B 109.5 . . ?
C23 C24 H24C 109.5 . . ?
H24A C24 H24C 109.5 . . ?
H24B C24 H24C 109.5 . . ?
O26 C25 O27 125.0(3) . . ?
O26 C25 C21 123.9(3) . . ?
O27 C25 C21 111.1(3) . . ?
C25 O27 C28 116.5(4) . . ?
C29 C28 O27 109.8(4) . . ?
C29 C28 H28A 109.7 . . ?
O27 C28 H28A 109.7 . . ?
C29 C28 H28B 109.7 . . ?
O27 C28 H28B 109.7 . . ?
H28A C28 H28B 108.2 . . ?
C28 C29 H29A 109.5 . . ?
C28 C29 H29B 109.5 . . ?
H29A C29 H29B 109.5 . . ?
C28 C29 H29C 109.5 . . ?
H29A C29 H29C 109.5 . . ?
H29B C29 H29C 109.5 . . ?
C37 N32 C33 119.07(19) . . ?
C37 N32 Co1 119.69(15) . . ?
C33 N32 Co1 121.23(15) . . ?
N32 C33 C34 122.4(2) . . ?
N32 C33 N38 112.79(18) . . ?
C34 C33 N38 124.8(2) . . ?
C35 C34 C33 117.0(3) . . ?
C35 C34 H34 121.5 . . ?
C33 C34 H34 121.5 . . ?
C34 C35 C36 121.9(2) . . ?
C34 C35 H35 119.0 . . ?
C36 C35 H35 119.0 . . ?
C37 C36 C35 116.4(2) . . ?
C37 C36 H36 121.8 . . ?
C35 C36 H36 121.8 . . ?
N32 C37 C36 123.0(2) . . ?
N32 C37 N49 112.98(18) . . ?
C36 C37 N49 124.0(2) . . ?
N39 N38 C42 111.38(19) . . ?
N39 N38 C33 116.50(18) . . ?
C42 N38 C33 131.65(19) . . ?
C40 N39 N38 105.12(18) . . ?
C40 N39 Co1 137.74(16) . . ?
N38 N39 Co1 114.80(14) . . ?
N39 C40 C41 110.8(2) . . ?
N39 C40 C44 119.9(2) . . ?
C41 C40 C44 129.2(2) . . ?
C42 C41 C40 106.8(2) . . ?
C42 C41 H41 126.6 . . ?
C40 C41 H41 126.6 . . ?
C41 C42 N38 105.8(2) . . ?
C41 C42 C43 128.6(2) . . ?
N38 C42 C43 125.6(2) . . ?
C42 C43 H43A 109.5 . . ?
C42 C43 H43B 109.5 . . ?
H43A C43 H43B 109.5 . . ?
C42 C43 H43C 109.5 . . ?
H43A C43 H43C 109.5 . . ?
H43B C43 H43C 109.5 . . ?
O45 C44 O46 126.4(3) . . ?
O45 C44 C40 123.8(2) . . ?
O46 C44 C40 109.9(2) . . ?
C44 O46 C47 117.5(3) . . ?
C48 C47 O46 110.2(4) . . ?
C48 C47 H47A 109.6 . . ?
O46 C47 H47A 109.6 . . ?
C48 C47 H47B 109.6 . . ?
O46 C47 H47B 109.6 . . ?
H47A C47 H47B 108.1 . . ?
C47 C48 H48A 109.5 . . ?
C47 C48 H48B 109.5 . . ?
H48A C48 H48B 109.5 . . ?
C47 C48 H48C 109.5 . . ?
H48A C48 H48C 109.5 . . ?
H48B C48 H48C 109.5 . . ?
C53 N49 N50 111.99(19) . . ?
C53 N49 C37 131.2(2) . . ?
N50 N49 C37 116.80(18) . . ?
C51 N50 N49 104.29(19) . . ?
C51 N50 Co1 136.66(15) . . ?
N49 N50 Co1 109.90(13) . . ?
N50 C51 C52 111.5(2) . . ?
N50 C51 C55 120.3(2) . . ?
C52 C51 C55 128.2(2) . . ?
C53 C52 C51 106.7(2) . . ?
C53 C52 H52 126.6 . . ?
C51 C52 H52 126.6 . . ?
N49 C53 C52 105.6(2) . . ?
N49 C53 C54 125.6(2) . . ?
C52 C53 C54 128.8(3) . . ?
C53 C54 H54A 109.5 . . ?
C53 C54 H54B 109.5 . . ?
H54A C54 H54B 109.5 . . ?
C53 C54 H54C 109.5 . . ?
H54A C54 H54C 109.5 . . ?
H54B C54 H54C 109.5 . . ?
O56 C55 O57 125.3(8) . . ?
O56 C55 O57B 125.0(11) . . ?
O56 C55 C51 124.4(2) . . ?
O57 C55 C51 110.0(9) . . ?
O57B C55 C51 109.8(11) . . ?
C55 O57 C58 115.3(16) . . ?
C59 C58 O57 99.2(10) . . ?
C59 C58 H58A 111.9 . . ?
O57 C58 H58A 111.9 . . ?
C59 C58 H58B 111.9 . . ?
O57 C58 H58B 111.9 . . ?
H58A C58 H58B 109.6 . . ?
C58 C59 H59A 109.5 . . ?
C58 C59 H59B 109.5 . . ?
H59A C59 H59B 109.5 . . ?
C58 C59 H59C 109.5 . . ?
H59A C59 H59C 109.5 . . ?
H59B C59 H59C 109.5 . . ?
C55 O57B C58B 108.8(15) . . ?
C59B C58B O57B 99.9(11) . . ?
C59B C58B H58C 111.8 . . ?
O57B C58B H58C 111.8 . . ?
C59B C58B H58D 111.8 . . ?
O57B C58B H58D 111.8 . . ?
H58C C58B H58D 109.5 . . ?
C58B C59B H59D 109.5 . . ?
C58B C59B H59E 109.5 . . ?
H59D C59B H59E 109.5 . . ?
C58B C59B H59F 109.5 . . ?
H59D C59B H59F 109.5 . . ?
H59E C59B H59F 109.5 . . ?
O65 Cl61 O64 111.9(9) . . ?
O65 Cl61 O62 108.1(8) . . ?
O64 Cl61 O62 106.7(8) . . ?
O65 Cl61 O63 109.1(8) . . ?
O64 Cl61 O63 110.2(9) . . ?
O62 Cl61 O63 110.9(10) . . ?
O74 Cl71 O75 111.6(9) . . ?
O74 Cl71 O72 111.8(7) . . ?
O75 Cl71 O72 108.7(7) . . ?
O74 Cl71 O73 109.7(8) . . ?
O75 Cl71 O73 108.6(8) . . ?
O72 Cl71 O73 106.2(6) . . ?
O65B Cl6B O64B 118.3(7) . . ?
O65B Cl6B O62B 106.8(5) . . ?
O64B Cl6B O62B 106.0(5) . . ?
O65B Cl6B O63B 107.9(6) . . ?
O64B Cl6B O63B 107.2(6) . . ?
O62B Cl6B O63B 110.6(6) . . ?
O75B Cl7B O74B 114.3(8) . . ?
O75B Cl7B O72B 110.3(10) . . ?
O74B Cl7B O72B 110.9(9) . . ?
O75B Cl7B O73B 108.4(10) . . ?
O74B Cl7B O73B 104.3(9) . . ?
O72B Cl7B O73B 108.3(10) . . ?

loop_
_geom_bond_atom_site_label_1
_geom_bond_atom_site_label_2
_geom_bond_distance
_geom_bond_site_symmetry_2
_geom_bond_publ_flag
Co1 N32 2.0672(18) . ?
Co1 N2 2.0725(18) . ?
Co1 N20 2.116(2) . ?
Co1 N39 2.1494(19) . ?
Co1 N50 2.1838(19) . ?
Co1 N9 2.1931(19) . ?
N2 C3 1.330(3) . ?
N2 C7 1.334(3) . ?
C3 C4 1.379(3) . ?
C3 N8 1.418(3) . ?
C4 C5 1.380(4) . ?
C4 H4 0.9300 . ?
C5 C6 1.376(4) . ?
C5 H5 0.9300 . ?
C6 C7 1.378(3) . ?
C6 H6 0.9300 . ?
C7 N19 1.418(3) . ?
N8 C12 1.364(3) . ?
N8 N9 1.368(3) . ?
N9 C10 1.335(3) . ?
C10 C11 1.391(4) . ?
C10 C14 1.491(4) . ?
C11 C12 1.364(4) . ?
C11 H11 0.9300 . ?
C12 C13 1.490(4) . ?
C13 H13A 0.9600 . ?
C13 H13B 0.9600 . ?
C13 H13C 0.9600 . ?
C14 O15 1.189(3) . ?
C14 O16 1.326(6) . ?
C14 O16B 1.329(8) . ?
O16 C17 1.490(8) . ?
C17 C18 1.465(15) . ?
C17 H17A 0.9700 . ?
C17 H17B 0.9700 . ?
C18 H18A 0.9600 . ?
C18 H18B 0.9600 . ?
C18 H18C 0.9600 . ?
O16B C17B 1.500(16) . ?
C17B C18B 1.46(2) . ?
C17B H17C 0.9700 . ?
C17B H17D 0.9700 . ?
C18B H18D 0.9600 . ?
C18B H18E 0.9600 . ?
C18B H18F 0.9600 . ?
N19 N20 1.365(2) . ?
N19 C23 1.373(3) . ?
N20 C21 1.330(3) . ?
C21 C22 1.395(4) . ?
C21 C25 1.480(4) . ?
C22 C23 1.363(4) . ?
C22 H22 0.9300 . ?
C23 C24 1.494(4) . ?
C24 H24A 0.9600 . ?
C24 H24B 0.9600 . ?
C24 H24C 0.9600 . ?
C25 O26 1.184(4) . ?
C25 O27 1.306(4) . ?
O27 C28 1.480(4) . ?
C28 C29 1.455(7) . ?
C28 H28A 0.9700 . ?
C28 H28B 0.9700 . ?
C29 H29A 0.9600 . ?
C29 H29B 0.9600 . ?
C29 H29C 0.9600 . ?
N32 C37 1.329(3) . ?
N32 C33 1.335(3) . ?
C33 C34 1.376(3) . ?
C33 N38 1.418(3) . ?
C34 C35 1.374(4) . ?
C34 H34 0.9300 . ?
C35 C36 1.378(4) . ?
C35 H35 0.9300 . ?
C36 C37 1.377(3) . ?
C36 H36 0.9300 . ?
C37 N49 1.421(3) . ?
N38 N39 1.366(2) . ?
N38 C42 1.370(3) . ?
N39 C40 1.331(3) . ?
C40 C41 1.390(3) . ?
C40 C44 1.491(3) . ?
C41 C42 1.365(4) . ?
C41 H41 0.9300 . ?
C42 C43 1.500(3) . ?
C43 H43A 0.9600 . ?
C43 H43B 0.9600 . ?
C43 H43C 0.9600 . ?
C44 O45 1.188(3) . ?
C44 O46 1.316(3) . ?
O46 C47 1.476(4) . ?
C47 C48 1.473(8) . ?
C47 H47A 0.9700 . ?
C47 H47B 0.9700 . ?
C48 H48A 0.9600 . ?
C48 H48B 0.9600 . ?
C48 H48C 0.9600 . ?
N49 C53 1.367(3) . ?
N49 N50 1.373(3) . ?
N50 C51 1.332(3) . ?
C51 C52 1.389(4) . ?
C51 C55 1.488(3) . ?
C52 C53 1.369(4) . ?
C52 H52 0.9300 . ?
C53 C54 1.489(4) . ?
C54 H54A 0.9600 . ?
C54 H54B 0.9600 . ?
C54 H54C 0.9600 . ?
C55 O56 1.191(3) . ?
C55 O57 1.328(7) . ?
C55 O57B 1.331(8) . ?
O57 C58 1.545(12) . ?
C58 C59 1.508(12) . ?
C58 H58A 0.9700 . ?
C58 H58B 0.9700 . ?
C59 H59A 0.9600 . ?
C59 H59B 0.9600 . ?
C59 H59C 0.9600 . ?
O57B C58B 1.544(12) . ?
C58B C59B 1.508(12) . ?
C58B H58C 0.9700 . ?
C58B H58D 0.9700 . ?
C59B H59D 0.9600 . ?
C59B H59E 0.9600 . ?
C59B H59F 0.9600 . ?
Cl61 O65 1.339(6) . ?
Cl61 O64 1.347(6) . ?
Cl61 O62 1.375(7) . ?
Cl61 O63 1.395(8) . ?
Cl71 O74 1.314(6) . ?
Cl71 O75 1.338(6) . ?
Cl71 O72 1.373(6) . ?
Cl71 O73 1.411(7) . ?
Cl6B O65B 1.357(5) . ?
Cl6B O64B 1.365(5) . ?
Cl6B O62B 1.383(6) . ?
Cl6B O63B 1.400(6) . ?
Cl7B O75B 1.327(7) . ?
Cl7B O74B 1.334(6) . ?
Cl7B O72B 1.367(8) . ?
Cl7B O73B 1.411(9) . ?

loop_
_geom_torsion_atom_site_label_1
_geom_torsion_atom_site_label_2
_geom_torsion_atom_site_label_3
_geom_torsion_atom_site_label_4
_geom_torsion
_geom_torsion_site_symmetry_1
_geom_torsion_site_symmetry_2
_geom_torsion_site_symmetry_3
_geom_torsion_site_symmetry_4
_geom_torsion_publ_flag
C7 N2 C3 C4 -2.1(4) . . . . ?
Co1 N2 C3 C4 171.3(2) . . . . ?
C7 N2 C3 N8 -179.7(2) . . . . ?
Co1 N2 C3 N8 -6.3(3) . . . . ?
N2 C3 C4 C5 2.4(4) . . . . ?
N8 C3 C4 C5 179.7(3) . . . . ?
C3 C4 C5 C6 -0.8(5) . . . . ?
C4 C5 C6 C7 -1.0(5) . . . . ?
C3 N2 C7 C6 0.1(4) . . . . ?
Co1 N2 C7 C6 -173.2(2) . . . . ?
C3 N2 C7 N19 178.1(2) . . . . ?
Co1 N2 C7 N19 4.8(3) . . . . ?
C5 C6 C7 N2 1.4(4) . . . . ?
C5 C6 C7 N19 -176.3(3) . . . . ?
N2 C3 N8 C12 -153.1(2) . . . . ?
C4 C3 N8 C12 29.3(4) . . . . ?
N2 C3 N8 N9 23.4(3) . . . . ?
C4 C3 N8 N9 -154.2(2) . . . . ?
C12 N8 N9 C10 -0.4(3) . . . . ?
C3 N8 N9 C10 -177.62(19) . . . . ?
C12 N8 N9 Co1 149.64(17) . . . . ?
C3 N8 N9 Co1 -27.5(2) . . . . ?
N8 N9 C10 C11 1.1(3) . . . . ?
Co1 N9 C10 C11 -137.4(2) . . . . ?
N8 N9 C10 C14 -174.6(2) . . . . ?
Co1 N9 C10 C14 46.9(3) . . . . ?
N9 C10 C11 C12 -1.4(3) . . . . ?
C14 C10 C11 C12 173.9(3) . . . . ?
C10 C11 C12 N8 1.0(3) . . . . ?
C10 C11 C12 C13 -178.4(3) . . . . ?
N9 N8 C12 C11 -0.4(3) . . . . ?
C3 N8 C12 C11 176.3(2) . . . . ?
N9 N8 C12 C13 179.1(3) . . . . ?
C3 N8 C12 C13 -4.3(5) . . . . ?
N9 C10 C14 O15 28.1(4) . . . . ?
C11 C10 C14 O15 -146.7(3) . . . . ?
N9 C10 C14 O16 -157.0(9) . . . . ?
C11 C10 C14 O16 28.1(10) . . . . ?
N9 C10 C14 O16B -145.5(19) . . . . ?
C11 C10 C14 O16B 39.6(19) . . . . ?
O15 C14 O16 C17 -1(2) . . . . ?
C10 C14 O16 C17 -175.5(14) . . . . ?
C14 O16 C17 C18 -141(2) . . . . ?
O15 C14 O16B C17B 6(5) . . . . ?
C10 C14 O16B C17B 180(4) . . . . ?
C14 O16B C17B C18B 166(6) . . . . ?
N2 C7 N19 N20 -4.0(3) . . . . ?
C6 C7 N19 N20 173.9(3) . . . . ?
N2 C7 N19 C23 -175.0(2) . . . . ?
C6 C7 N19 C23 2.9(4) . . . . ?
C23 N19 N20 C21 1.4(3) . . . . ?
C7 N19 N20 C21 -171.5(2) . . . . ?
C23 N19 N20 Co1 174.46(16) . . . . ?
C7 N19 N20 Co1 1.6(3) . . . . ?
N19 N20 C21 C22 -1.1(3) . . . . ?
Co1 N20 C21 C22 -171.7(2) . . . . ?
N19 N20 C21 C25 178.7(2) . . . . ?
Co1 N20 C21 C25 8.1(4) . . . . ?
N20 C21 C22 C23 0.4(3) . . . . ?
C25 C21 C22 C23 -179.4(3) . . . . ?
C21 C22 C23 N19 0.5(3) . . . . ?
C21 C22 C23 C24 -178.0(3) . . . . ?
N20 N19 C23 C22 -1.2(3) . . . . ?
C7 N19 C23 C22 170.2(3) . . . . ?
N20 N19 C23 C24 177.4(3) . . . . ?
C7 N19 C23 C24 -11.3(4) . . . . ?
N20 C21 C25 O26 26.8(5) . . . . ?
C22 C21 C25 O26 -153.4(4) . . . . ?
N20 C21 C25 O27 -152.4(3) . . . . ?
C22 C21 C25 O27 27.4(5) . . . . ?
O26 C25 O27 C28 -4.3(5) . . . . ?
C21 C25 O27 C28 174.9(3) . . . . ?
C25 O27 C28 C29 -127.9(5) . . . . ?
C37 N32 C33 C34 -1.0(4) . . . . ?
Co1 N32 C33 C34 -179.8(2) . . . . ?
C37 N32 C33 N38 178.2(2) . . . . ?
Co1 N32 C33 N38 -0.6(3) . . . . ?
N32 C33 C34 C35 2.4(5) . . . . ?
N38 C33 C34 C35 -176.7(3) . . . . ?
C33 C34 C35 C36 -0.7(6) . . . . ?
C34 C35 C36 C37 -2.3(6) . . . . ?
C33 N32 C37 C36 -2.3(4) . . . . ?
Co1 N32 C37 C36 176.5(2) . . . . ?
C33 N32 C37 N49 179.2(2) . . . . ?
Co1 N32 C37 N49 -1.9(3) . . . . ?
C35 C36 C37 N32 3.9(5) . . . . ?
C35 C36 C37 N49 -177.8(3) . . . . ?
N32 C33 N38 N39 5.2(3) . . . . ?
C34 C33 N38 N39 -175.6(3) . . . . ?
N32 C33 N38 C42 -166.1(2) . . . . ?
C34 C33 N38 C42 13.1(4) . . . . ?
C42 N38 N39 C40 0.1(3) . . . . ?
C33 N38 N39 C40 -172.9(2) . . . . ?
C42 N38 N39 Co1 165.87(16) . . . . ?
C33 N38 N39 Co1 -7.1(2) . . . . ?
N38 N39 C40 C41 -0.4(3) . . . . ?
Co1 N39 C40 C41 -161.09(19) . . . . ?
N38 N39 C40 C44 179.2(2) . . . . ?
Co1 N39 C40 C44 18.6(4) . . . . ?
N39 C40 C41 C42 0.6(3) . . . . ?
C44 C40 C41 C42 -179.0(3) . . . . ?
C40 C41 C42 N38 -0.5(3) . . . . ?
C40 C41 C42 C43 178.4(3) . . . . ?
N39 N38 C42 C41 0.3(3) . . . . ?
C33 N38 C42 C41 171.9(2) . . . . ?
N39 N38 C42 C43 -178.7(3) . . . . ?
C33 N38 C42 C43 -7.1(4) . . . . ?
N39 C40 C44 O45 10.6(4) . . . . ?
C41 C40 C44 O45 -169.9(3) . . . . ?
N39 C40 C44 O46 -170.1(3) . . . . ?
C41 C40 C44 O46 9.5(4) . . . . ?
O45 C44 O46 C47 -6.0(6) . . . . ?
C40 C44 O46 C47 174.7(3) . . . . ?
C44 O46 C47 C48 -96.7(5) . . . . ?
N32 C37 N49 C53 -158.7(2) . . . . ?
C36 C37 N49 C53 22.8(4) . . . . ?
N32 C37 N49 N50 19.8(3) . . . . ?
C36 C37 N49 N50 -158.6(3) . . . . ?
C53 N49 N50 C51 -0.5(2) . . . . ?
C37 N49 N50 C51 -179.36(19) . . . . ?
C53 N49 N50 Co1 152.38(16) . . . . ?
C37 N49 N50 Co1 -26.4(2) . . . . ?
N49 N50 C51 C52 0.5(3) . . . . ?
Co1 N50 C51 C52 -140.9(2) . . . . ?
N49 N50 C51 C55 -176.4(2) . . . . ?
Co1 N50 C51 C55 42.2(3) . . . . ?
N50 C51 C52 C53 -0.3(3) . . . . ?
C55 C51 C52 C53 176.3(2) . . . . ?
N50 N49 C53 C52 0.4(3) . . . . ?
C37 N49 C53 C52 179.0(2) . . . . ?
N50 N49 C53 C54 -178.5(3) . . . . ?
C37 N49 C53 C54 0.1(4) . . . . ?
C51 C52 C53 N49 -0.1(3) . . . . ?
C51 C52 C53 C54 178.7(3) . . . . ?
N50 C51 C55 O56 29.0(4) . . . . ?
C52 C51 C55 O56 -147.3(3) . . . . ?
N50 C51 C55 O57 -144.5(13) . . . . ?
C52 C51 C55 O57 39.2(13) . . . . ?
N50 C51 C55 O57B -161.0(18) . . . . ?
C52 C51 C55 O57B 22.7(18) . . . . ?
O56 C55 O57 C58 28(3) . . . . ?
C51 C55 O57 C58 -158.8(16) . . . . ?
C55 O57 C58 C59 -144(2) . . . . ?
O56 C55 O57B C58B -26(4) . . . . ?
C51 C55 O57B C58B 164(2) . . . . ?
C55 O57B C58B C59B -180(2) . . . . ?
